data_4320173
loop_
_publ_author_name
'Stefan Reinartz'
'Mu-Hyun Baik'
'Peter S. White'
'Maurice Brookhart'
'Joseph L. Templeton'

_publ_section_title
;
 Synthesis, Structure, and Electronic Properties of Monomeric and Dimeric
 Trispyrazolylborate Platinum(II) Hydride Complexes
;
_journal_name_full 'Inorganic Chemistry'
_journal_page_first 4726
_journal_page_last 4732
_journal_paper_doi 10.1021/ic010099q
_journal_volume 40
_journal_year 2001
_chemical_formula_moiety 'Pt B2 C49 H39 F24 N7 '
_chemical_formula_sum 'C49 H39 B2 F24 N7 Pt'
_chemical_formula_weight 1398.55
_chemical_name_systematic ?
_space_group_IT_number 2
_symmetry_cell_setting triclinic
_symmetry_space_group_name_Hall '-P 1'
_symmetry_space_group_name_H-M 'P -1'
_cell_angle_alpha 78.741(1)
_cell_angle_beta 87.858(1)
_cell_angle_gamma 62.287(1)
_cell_formula_units_Z 2
_cell_length_a 12.8129(4)
_cell_length_b 13.0993(4)
_cell_length_c 18.9928(6)
_cell_measurement_reflns_used 7122
_cell_measurement_temperature 193
_cell_measurement_theta_max 30.00
_cell_measurement_theta_min 2.50
_cell_volume 2762.52(15)
_computing_cell_refinement 'Bruker SAINT'
_computing_data_collection 'Bruker SMART'
_computing_data_reduction 'Bruker SAINT/NRCVAX DATRD2'
_computing_molecular_graphics NRCVAX
_computing_publication_material 'NRCVAX TABLES Jan 94 Version'
_computing_structure_refinement 'NRCVAX LSTSQ'
_computing_structure_solution 'NRCVAX SOLVER'
_diffrn_ambient_temperature 193
_diffrn_measurement_device 'Bruker SMART'
_diffrn_measurement_method 'Omega scan'
_diffrn_radiation_monochromator graphite
_diffrn_radiation_source 'xray tube'
_diffrn_radiation_type 'Molybdenum K\a'
_diffrn_radiation_wavelength 0.71073
_diffrn_reflns_av_R_equivalents 0.027
_diffrn_reflns_limit_h_max 18
_diffrn_reflns_limit_h_min -15
_diffrn_reflns_limit_k_max 18
_diffrn_reflns_limit_k_min 0
_diffrn_reflns_limit_l_max 26
_diffrn_reflns_limit_l_min -25
_diffrn_reflns_number 46864
_diffrn_reflns_theta_max 29.99
_diffrn_reflns_theta_min 0.00
_exptl_absorpt_coefficient_mu 2.65
_exptl_absorpt_correction_T_max 1.0000
_exptl_absorpt_correction_T_min 1.0000
_exptl_absorpt_correction_type none
_exptl_crystal_density_diffrn 1.681
_exptl_crystal_F_000 1370.75
_exptl_crystal_size_max 0.35
_exptl_crystal_size_mid 0.35
_exptl_crystal_size_min 0.30
_refine_diff_density_max 1.27
_refine_diff_density_min -0.94
_refine_ls_extinction_coef 0.5233(352)
_refine_ls_extinction_method Larson
_refine_ls_goodness_of_fit_obs 1.66
_refine_ls_matrix_type full
_refine_ls_number_parameters 803
_refine_ls_number_reflns 13812
_refine_ls_R_factor_all 0.041
_refine_ls_R_factor_obs 0.034
_refine_ls_shift/esd_max 0.007
_refine_ls_structure_factor_coef F
_refine_ls_weighting_details 'w = 1/(\s^2^(F)+0.0002F^2^)'
_refine_ls_weighting_scheme calc
_refine_ls_wR_factor_all 0.043
_refine_ls_wR_factor_obs 0.042
_reflns_number_observed 13812
_reflns_number_total 16085
_reflns_observed_criterion 'Inet > 2.5\s(Inet)'
_cod_data_source_file ic010099q_2.cif
_cod_data_source_block c00054
_cod_depositor_comments
;
The following automatic conversions were performed:

'_symmetry_cell_setting' value 'Triclinic' changed to 'triclinic'
according to the built-in table from CIF Core dictionary named
'cif_core.dic' version 2.4.1 from 2010-06-29.

Automatic conversion script
Id: cif_fix_values 1646 2011-03-28 12:23:43Z adriana 

The following automatic conversions were performed:

'_refine_ls_weighting_scheme' value '1/(\s^2^(F)+0.0002F^2^)' was
changed to 'calc'. New tag '_refine_ls_weighting_details' was
created. The value of the new tag was set to 'w =
1/(\s^2^(F)+0.0002F^2^)'.

Automatic conversion script
Id: cif_fix_values 3143 2015-03-26 13:38:13Z robertas 
;
_cod_original_formula_sum 'Pt B2 C49 H39 F24 N7 '
_cod_database_code 4320173

loop_
_symmetry_equiv_pos_as_xyz
x,y,z
-x,-y,-z

loop_
_atom_site_aniso_label
_atom_site_aniso_U_11
_atom_site_aniso_U_22
_atom_site_aniso_U_33
_atom_site_aniso_U_12
_atom_site_aniso_U_13
_atom_site_aniso_U_23
_atom_site_aniso_type_symbol
Pt1 0.03642(7) 0.02829(6) 0.02653(6) -0.00934(5) 0.00067(4) -0.00341(4) Pt
N1 0.0433(15) 0.0341(13) 0.0308(14) -0.0098(12) 0.0009(11) -0.0038(11) N
C2 0.0521(20) 0.0425(18) 0.0332(17) -0.0170(16) -0.0010(15) -0.0040(14) C
C3 0.080(3) 0.088(3) 0.0334(20) -0.039(3) -0.0116(19) -0.0041(20) C
B10 0.0301(16) 0.0303(15) 0.0269(15) -0.0087(13) 0.0048(12) -0.0029(12) B
N11 0.0287(12) 0.0308(12) 0.0279(12) -0.0123(10) 0.0043(9) -0.0055(9) N
N12 0.0298(12) 0.0311(12) 0.0237(11) -0.0098(10) 0.0032(9) -0.0046(9) N
C13 0.0302(14) 0.0440(17) 0.0234(13) -0.0146(13) 0.0057(11) -0.0059(12) C
C14 0.0391(16) 0.0538(19) 0.0291(15) -0.0245(15) 0.0095(12) -0.0159(14) C
C15 0.0307(14) 0.0404(16) 0.0356(16) -0.0192(13) 0.0077(12) -0.0117(13) C
C16 0.0464(19) 0.0561(21) 0.0276(16) -0.0168(17) -0.0020(13) -0.0025(14) C
C17 0.0505(20) 0.0408(17) 0.0530(21) -0.0261(16) 0.0025(16) -0.0148(15) C
N21 0.0319(12) 0.0302(12) 0.0278(12) -0.0080(10) -0.0004(10) -0.0067(10) N
N22 0.0315(12) 0.0303(12) 0.0263(12) -0.0100(10) 0.0041(9) -0.0054(9) N
C23 0.0425(17) 0.0385(16) 0.0299(15) -0.0189(14) 0.0096(12) -0.0125(12) C
C24 0.0440(18) 0.0468(18) 0.0403(18) -0.0236(16) 0.0082(14) -0.0185(14) C
C25 0.0327(15) 0.0413(16) 0.0330(15) -0.0117(13) 0.0023(12) -0.0163(13) C
C26 0.0579(22) 0.0341(16) 0.0491(20) -0.0209(16) 0.0104(16) -0.0115(15) C
C27 0.0394(19) 0.0507(21) 0.0592(23) -0.0102(16) -0.0109(16) -0.0157(18) C
N31 0.0341(13) 0.0353(13) 0.0323(13) -0.0103(11) 0.0082(10) -0.0037(10) N
N32 0.0326(13) 0.0302(12) 0.0332(13) -0.0091(11) 0.0061(10) -0.0066(10) N
C33 0.0422(18) 0.0322(16) 0.0475(20) -0.0066(14) 0.0119(15) -0.0097(14) C
C34 0.0435(19) 0.0416(18) 0.0612(24) -0.0099(16) 0.0243(17) -0.0190(17) C
C35 0.0434(18) 0.0433(18) 0.0437(19) -0.0204(15) 0.0135(14) -0.0146(15) C
C36 0.065(3) 0.0409(21) 0.067(3) 0.0053(19) 0.0201(22) 0.0023(19) C
C37 0.068(3) 0.064(3) 0.058(3) -0.0292(23) 0.0299(21) -0.0079(20) C
B40 0.0249(14) 0.0276(14) 0.0262(14) -0.0144(12) -0.0001(11) -0.0048(11) B
C41 0.0232(12) 0.0253(12) 0.0268(13) -0.0123(11) 0.0031(10) -0.0059(10) C
C42 0.0312(14) 0.0361(14) 0.0267(13) -0.0194(12) 0.0023(11) -0.0072(11) C
C43 0.0347(15) 0.0374(15) 0.0323(15) -0.0221(13) 0.0098(12) -0.0098(12) C
C44 0.0292(14) 0.0380(15) 0.0413(16) -0.0221(13) 0.0079(12) -0.0130(13) C
C45 0.0219(12) 0.0265(12) 0.0317(14) -0.0096(11) -0.0004(10) -0.0090(10) C
C46 0.0235(12) 0.0257(12) 0.0282(13) -0.0118(11) 0.0023(10) -0.0057(10) C
C47 0.0539(21) 0.0621(23) 0.0406(19) -0.0400(20) 0.0124(16) -0.0081(16) C
C48 0.0271(14) 0.0413(16) 0.0392(17) -0.0153(13) -0.0023(12) -0.0128(13) C
F41 0.111(8) 0.126(8) 0.031(3) -0.092(7) 0.021(5) -0.023(5) F
F42 0.067(5) 0.162(10) 0.047(4) -0.088(7) 0.019(3) -0.001(4) F
F43 0.285(20) 0.129(12) 0.050(4) -0.174(15) 0.025(8) -0.007(6) F
F41a 0.165(14) 0.127(9) 0.113(10) 0.023(8) 0.114(10) 0.024(7) F
F42a 0.130(10) 0.243(16) 0.051(6) -0.151(11) -0.026(6) 0.060(8) F
F43a 0.179(11) 0.039(3) 0.082(9) -0.019(5) 0.076(8) 0.001(4) F
F44 0.0301(10) 0.0753(16) 0.0610(14) 0.0023(10) -0.0098(9) -0.0256(12) F
F45 0.0886(17) 0.0717(15) 0.0579(14) -0.0563(14) -0.0204(12) -0.0105(11) F
F46 0.0419(11) 0.0753(15) 0.0328(10) -0.0267(11) -0.0047(8) -0.0057(10) F
C51 0.0305(13) 0.0306(13) 0.0248(13) -0.0182(12) -0.0006(10) -0.0039(10) C
C52 0.0342(15) 0.0361(15) 0.0310(14) -0.0209(13) -0.0024(11) -0.0048(11) C
C53 0.0442(17) 0.0386(15) 0.0293(14) -0.0262(14) -0.0066(12) -0.0038(12) C
C54 0.0521(19) 0.0388(16) 0.0290(15) -0.0295(15) 0.0005(13) -0.0089(12) C
C55 0.0396(16) 0.0323(14) 0.0320(15) -0.0194(13) 0.0055(12) -0.0086(12) C
C56 0.0328(14) 0.0336(14) 0.0317(14) -0.0191(12) -0.0001(11) -0.0074(11) C
C57 0.0564(23) 0.0639(24) 0.0528(23) -0.0310(20) -0.0128(18) -0.0198(19) C
C58 0.0486(20) 0.0433(18) 0.0513(20) -0.0224(16) 0.0102(16) -0.0218(16) C
F51 0.0534(15) 0.145(3) 0.0952(21) -0.0539(18) -0.0050(14) -0.0512(20) F
F52 0.109(3) 0.0683(19) 0.267(5) -0.0284(18) -0.107(3) -0.050(3) F
F53 0.1009(24) 0.177(4) 0.0567(18) -0.0719(24) -0.0362(16) 0.0030(20) F
F54 0.0661(16) 0.0849(18) 0.0862(19) -0.0264(14) 0.0166(13) -0.0629(16) F
F55 0.0433(12) 0.0699(15) 0.0935(19) -0.0269(12) 0.0211(12) -0.0391(14) F
F56 0.0641(16) 0.0485(14) 0.0973(21) 0.0005(12) 0.0145(14) 0.0081(14) F
C61 0.0275(13) 0.0313(13) 0.0236(12) -0.0167(11) -0.0006(10) -0.0049(10) C
C62 0.0291(13) 0.0328(14) 0.0295(14) -0.0179(12) -0.0002(11) -0.0031(11) C
C63 0.0255(13) 0.0365(15) 0.0344(15) -0.0148(12) -0.0013(11) -0.0070(12) C
C64 0.0314(14) 0.0346(15) 0.0295(14) -0.0120(12) -0.0006(11) -0.0078(11) C
C65 0.0387(15) 0.0281(13) 0.0233(13) -0.0163(12) -0.0018(11) -0.0044(10) C
C66 0.0315(14) 0.0342(14) 0.0259(13) -0.0195(12) 0.0024(11) -0.0069(11) C
C67 0.0298(16) 0.0498(20) 0.0591(23) -0.0191(15) 0.0022(15) -0.0061(17) C
C68 0.0518(19) 0.0307(15) 0.0376(17) -0.0189(15) 0.0048(14) -0.0056(13) C
F61 0.0892(20) 0.175(3) 0.0761(19) -0.0972(23) 0.0437(16) -0.0431(20) F
F62 0.0436(13) 0.0819(18) 0.149(3) -0.0437(13) 0.0173(14) -0.0450(18) F
F63 0.0268(12) 0.0833(20) 0.165(3) -0.0156(13) -0.0093(15) 0.0305(20) F
F64 0.127(3) 0.0760(18) 0.1101(24) -0.0663(19) -0.0685(21) 0.0547(17) F
F65 0.192(3) 0.0552(15) 0.0738(18) -0.0737(20) 0.0612(20) -0.0366(14) F
F66 0.0806(17) 0.0449(12) 0.0964(20) -0.0367(13) 0.0325(15) -0.0053(12) F
C71 0.0236(12) 0.0320(13) 0.0298(13) -0.0172(11) -0.0011(10) -0.0030(11) C
C72 0.0299(14) 0.0353(14) 0.0286(14) -0.0184(12) 0.0012(11) -0.0035(11) C
C73 0.0364(16) 0.0424(16) 0.0295(15) -0.0221(14) -0.0005(12) -0.0012(12) C
C74 0.0438(18) 0.0424(17) 0.0328(16) -0.0247(15) -0.0102(13) 0.0083(13) C
C75 0.0363(16) 0.0306(14) 0.0440(18) -0.0168(13) -0.0117(13) 0.0034(13) C
C76 0.0326(14) 0.0322(14) 0.0367(15) -0.0184(12) -0.0039(12) -0.0036(12) C
C77 0.075(3) 0.0596(24) 0.0298(17) -0.0361(22) 0.0067(17) -0.0049(16) C
C78 0.071(3) 0.0336(17) 0.0572(24) -0.0215(19) -0.0167(20) 0.0047(16) C
F71 0.161(10) 0.123(8) 0.057(5) -0.116(9) 0.031(6) -0.041(5) F
F72 0.068(4) 0.161(14) 0.114(10) -0.037(6) 0.027(5) -0.105(10) F
F73 0.180(12) 0.062(4) 0.025(3) -0.020(6) -0.010(5) 0.004(3) F
F71a 0.110(7) 0.289(17) 0.138(11) -0.095(10) 0.020(7) -0.160(12) F
F72a 0.208(14) 0.133(9) 0.048(5) -0.122(11) 0.069(7) -0.038(6) F
F73a 0.275(20) 0.055(5) 0.031(3) 0.048(9) 0.017(10) -0.005(3) F
F74 0.397(8) 0.0380(16) 0.194(4) -0.062(3) -0.211(5) 0.0117(21) F
F75 0.0977(22) 0.0448(14) 0.1152(25) -0.0263(14) 0.0099(18) 0.0219(15) F
F76 0.0917(24) 0.0392(14) 0.212(5) -0.0060(15) 0.076(3) -0.0076(20) F

loop_
_atom_site_label
_atom_site_fract_x
_atom_site_fract_y
_atom_site_fract_z
_atom_site_U_iso_or_equiv
_atom_site_thermal_displace_type
_atom_site_calc_flag
_atom_site_refinement_flags
_atom_site_type_symbol
Pt1 0.473031(10) 0.171394(10) 0.269162(6) 0.03304(7) Uij ? . Pt
N1 0.40235(24) 0.21795(23) 0.17044(14) 0.0399(16) Uij ? . N
C2 0.3650(3) 0.2435(3) 0.11338(18) 0.0451(22) Uij ? . C
C3 0.3187(4) 0.2726(5) 0.03917(21) 0.068(3) Uij ? . C
B10 0.6112(3) -0.0920(3) 0.37537(17) 0.0318(17) Uij ? . B
N11 0.54710(21) 0.12810(21) 0.36763(13) 0.0299(13) Uij ? . N
N12 0.59780(21) 0.01347(21) 0.40574(12) 0.0302(13) Uij ? . N
C13 0.6371(3) 0.0111(3) 0.47147(15) 0.0339(17) Uij ? . C
C14 0.6109(3) 0.1247(3) 0.47549(16) 0.0386(20) Uij ? . C
C15 0.5552(3) 0.1954(3) 0.41021(16) 0.0341(17) Uij ? . C
C16 0.6992(3) -0.0977(3) 0.52669(18) 0.0470(22) Uij ? . C
C17 0.5073(3) 0.3252(3) 0.38618(20) 0.0453(22) Uij ? . C
N21 0.41448(21) 0.04243(21) 0.30323(13) 0.0324(14) Uij ? . N
N22 0.49503(21) -0.06773(21) 0.33785(13) 0.0313(13) Uij ? . N
C23 0.4479(3) -0.1421(3) 0.34193(16) 0.0363(18) Uij ? . C
C24 0.3347(3) -0.0785(3) 0.31093(18) 0.0414(21) Uij ? . C
C25 0.3173(3) 0.0361(3) 0.28731(16) 0.0366(17) Uij ? . C
C26 0.5145(3) -0.2700(3) 0.37307(20) 0.0470(22) Uij ? . C
C27 0.2088(3) 0.1415(3) 0.25073(22) 0.0531(23) Uij ? . C
N31 0.71537(23) -0.05596(23) 0.26154(14) 0.0369(14) Uij ? . N
N32 0.71482(22) -0.12775(22) 0.32284(14) 0.0343(14) Uij ? . N
C33 0.8170(3) -0.2286(3) 0.32841(19) 0.0450(20) Uij ? . C
C34 0.8796(3) -0.2173(3) 0.26862(22) 0.0521(22) Uij ? . C
C35 0.8140(3) -0.1079(3) 0.22750(19) 0.0428(20) Uij ? . C
C36 0.8519(4) -0.3302(4) 0.3901(3) 0.072(3) Uij ? . C
C37 0.8373(4) -0.0458(4) 0.15909(24) 0.066(3) Uij ? . C
B40 0.7963(3) 0.4251(3) 0.21532(16) 0.0254(16) Uij ? . B
C41 0.90936(22) 0.45293(23) 0.21637(14) 0.0247(14) Uij ? . C
C42 0.94397(25) 0.5015(3) 0.15300(15) 0.0297(16) Uij ? . C
C43 1.0378(3) 0.5274(3) 0.15297(16) 0.0324(16) Uij ? . C
C44 1.1035(3) 0.5031(3) 0.21584(17) 0.0330(17) Uij ? . C
C45 1.07277(23) 0.45387(23) 0.27895(15) 0.0268(14) Uij ? . C
C46 0.97771(23) 0.42943(23) 0.27929(14) 0.0257(15) Uij ? . C
C47 1.0656(3) 0.5876(4) 0.08510(19) 0.0476(24) Uij ? . C
C48 1.1447(3) 0.4245(3) 0.34744(17) 0.0353(17) Uij ? . C
F41 1.0415(9) 0.5639(10) 0.0278(5) 0.074(8) Uij ? . F
F42 1.1812(8) 0.5521(11) 0.0842(4) 0.081(8) Uij ? . F
F43 1.0678(18) 0.6798(12) 0.0914(8) 0.126(16) Uij ? . F
F41a 1.1627(13) 0.5282(13) 0.0591(7) 0.182(12) Uij ? . F
F42a 0.9855(12) 0.6242(14) 0.0313(6) 0.129(13) Uij ? . F
F43a 1.0204(14) 0.7006(9) 0.0799(8) 0.117(9) Uij ? . F
F44 1.24885(17) 0.32933(22) 0.35038(13) 0.0642(15) Uij ? . F
F45 1.16751(23) 0.51130(21) 0.35491(12) 0.0647(17) Uij ? . F
F46 1.09221(17) 0.40379(21) 0.40627(10) 0.0509(14) Uij ? . F
C51 0.81011(24) 0.35265(24) 0.15104(14) 0.0272(15) Uij ? . C
C52 0.7140(3) 0.3627(3) 0.11146(16) 0.0321(16) Uij ? . C
C53 0.7296(3) 0.2923(3) 0.06167(16) 0.0348(17) Uij ? . C
C54 0.8404(3) 0.2099(3) 0.04851(16) 0.0362(18) Uij ? . C
C55 0.9369(3) 0.1984(3) 0.08642(16) 0.0333(17) Uij ? . C
C56 0.9214(3) 0.2688(3) 0.13591(16) 0.0311(16) Uij ? . C
C57 0.6243(4) 0.3063(4) 0.02056(22) 0.055(3) Uij ? . C
C58 1.0588(3) 0.1068(3) 0.07635(20) 0.0457(22) Uij ? . C
F51 0.52196(23) 0.3642(3) 0.04861(17) 0.0902(24) Uij ? . F
F52 0.6300(3) 0.2074(3) 0.0141(3) 0.147(4) Uij ? . F
F53 0.6079(3) 0.3702(4) -0.04474(16) 0.111(3) Uij ? . F
F54 1.06545(23) 0.06304(25) 0.01759(15) 0.0760(20) Uij ? . F
F55 1.13696(19) 0.14763(22) 0.06977(15) 0.0658(17) Uij ? . F
F56 1.10066(24) 0.01714(22) 0.13233(17) 0.0846(18) Uij ? . F
C61 0.67120(23) 0.54807(24) 0.20228(14) 0.0263(14) Uij ? . C
C62 0.56443(24) 0.5452(3) 0.21979(15) 0.0295(16) Uij ? . C
C63 0.45552(24) 0.6461(3) 0.20593(16) 0.0320(16) Uij ? . C
C64 0.4472(3) 0.7535(3) 0.17427(16) 0.0330(16) Uij ? . C
C65 0.5512(3) 0.75917(24) 0.15762(15) 0.0298(16) Uij ? . C
C66 0.65990(25) 0.6595(3) 0.17170(15) 0.0287(15) Uij ? . C
C67 0.3461(3) 0.6366(3) 0.22708(21) 0.0467(22) Uij ? . C
C68 0.5425(3) 0.8763(3) 0.12358(18) 0.0404(20) Uij ? . C
F61 0.3317(3) 0.6301(3) 0.29715(16) 0.097(3) Uij ? . F
F62 0.34855(20) 0.53935(24) 0.21480(18) 0.0826(23) Uij ? . F
F63 0.24865(20) 0.7233(3) 0.19347(21) 0.1039(23) Uij ? . F
F64 0.4662(3) 0.9303(3) 0.06851(18) 0.106(3) Uij ? . F
F65 0.5170(3) 0.94721(23) 0.16860(15) 0.099(3) Uij ? . F
F66 0.64353(24) 0.86981(20) 0.09730(15) 0.0731(18) Uij ? . F
C71 0.80080(23) 0.34321(24) 0.29342(15) 0.0271(15) Uij ? . C
C72 0.7661(3) 0.3923(3) 0.35543(15) 0.0304(16) Uij ? . C
C73 0.7847(3) 0.3234(3) 0.42431(16) 0.0354(19) Uij ? . C
C74 0.8383(3) 0.2022(3) 0.43431(17) 0.0399(20) Uij ? . C
C75 0.8708(3) 0.1517(3) 0.37463(18) 0.0378(18) Uij ? . C
C76 0.8524(3) 0.2204(3) 0.30583(16) 0.0329(16) Uij ? . C
C77 0.7498(4) 0.3816(4) 0.48778(19) 0.054(3) Uij ? . C
C78 0.9303(4) 0.0211(3) 0.38303(23) 0.057(3) Uij ? . C
F71 0.7772(14) 0.4658(12) 0.4876(5) 0.091(9) Uij ? . F
F72 0.6320(8) 0.4430(13) 0.4902(7) 0.110(10) Uij ? . F
F73 0.7871(15) 0.3172(8) 0.5507(4) 0.105(10) Uij ? . F
F71a 0.8445(9) 0.3758(21) 0.5162(9) 0.161(14) Uij ? . F
F72a 0.7217(15) 0.3182(12) 0.5389(5) 0.111(12) Uij ? . F
F73a 0.6774(20) 0.4831(9) 0.4757(4) 0.172(15) Uij ? . F
F74 0.8911(6) -0.0148(3) 0.3391(3) 0.224(6) Uij ? . F
F75 0.9208(3) -0.03497(22) 0.44759(18) 0.0946(22) Uij ? . F
F76 1.0434(3) -0.02260(24) 0.3809(3) 0.129(3) Uij ? . F
H1 0.539 0.240 0.246 0.0404 Uiso ? . H
H3a 0.277 0.357 0.024 0.0771 Uiso ? . H
H3b 0.382 0.240 0.009 0.0771 Uiso ? . H
H3c 0.265 0.241 0.036 0.0771 Uiso ? . H
H10 0.632 -0.157 0.415 0.0391 Uiso ? . H
H14 0.628 0.150 0.516 0.0506 Uiso ? . H
H16a 0.720 -0.079 0.569 0.0534 Uiso ? . H
H16b 0.647 -0.132 0.539 0.0534 Uiso ? . H
H16c 0.769 -0.152 0.508 0.0534 Uiso ? . H
H17a 0.522 0.357 0.424 0.0581 Uiso ? . H
H17b 0.545 0.342 0.344 0.0581 Uiso ? . H
H17c 0.424 0.361 0.375 0.0581 Uiso ? . H
H24 0.279 -0.107 0.306 0.0537 Uiso ? . H
H26a 0.465 -0.306 0.371 0.0570 Uiso ? . H
H26b 0.583 -0.306 0.347 0.0570 Uiso ? . H
H26c 0.538 -0.280 0.422 0.0570 Uiso ? . H
H27a 0.149 0.119 0.244 0.0598 Uiso ? . H
H27b 0.180 0.200 0.280 0.0598 Uiso ? . H
H27c 0.228 0.173 0.205 0.0598 Uiso ? . H
H34 0.955 -0.276 0.258 0.0587 Uiso ? . H
H31 0.653 0.022 0.244 0.0439 Uiso ? . H
H36a 0.928 -0.393 0.383 0.0675 Uiso ? . H
H36b 0.856 -0.305 0.434 0.0675 Uiso ? . H
H36c 0.794 -0.358 0.393 0.0675 Uiso ? . H
H37a 0.912 -0.097 0.143 0.0734 Uiso ? . H
H37b 0.776 -0.024 0.123 0.0734 Uiso ? . H
H37c 0.839 0.023 0.167 0.0734 Uiso ? . H
H42 0.901 0.518 0.108 0.0414 Uiso ? . H
H44 1.169 0.520 0.216 0.0462 Uiso ? . H
H46 0.958 0.395 0.324 0.0358 Uiso ? . H
H52 0.636 0.420 0.119 0.0438 Uiso ? . H
H54 0.850 0.162 0.014 0.0500 Uiso ? . H
H56 0.990 0.260 0.161 0.0427 Uiso ? . H
H62 0.567 0.471 0.242 0.0405 Uiso ? . H
H64 0.372 0.823 0.164 0.0418 Uiso ? . H
H66 0.730 0.667 0.160 0.0405 Uiso ? . H
H72 0.728 0.476 0.350 0.0413 Uiso ? . H
H74 0.852 0.154 0.482 0.0497 Uiso ? . H
H76 0.876 0.182 0.266 0.0439 Uiso ? . H

loop_
_atom_type_symbol
_atom_type_description
_atom_type_scat_dispersion_real
_atom_type_scat_dispersion_imag
_atom_type_scat_source
Pt ? -1.703 8.391 'International Tables Vol. IV Table 2.2B'
B ? 0.001 0.001 'International Tables Vol. IV Table 2.2B'
C ? 0.003 0.002 'International Tables Vol. IV Table 2.2B'
H ? 0.000 0.000 'International Tables Vol. IV Table 2.2B'
F ? 0.017 0.010 'International Tables Vol. IV Table 2.2B'
N ? 0.006 0.003 'International Tables Vol. IV Table 2.2B'

loop_
_geom_angle_atom_site_label_1
_geom_angle_atom_site_label_2
_geom_angle_atom_site_label_3
_geom_angle
_geom_angle_site_symmetry_1
_geom_angle_site_symmetry_2
_geom_angle_site_symmetry_3
_geom_angle_publ_flag
N(1) Pt(1) N(11) 177.93(11) ? ? ? ?
N(1) Pt(1) N(21) 94.63(10) ? ? ? ?
N(11) Pt(1) N(21) 87.42(9) ? ? ? ?
Pt(1) N(1) C(2) 178.1(3) ? ? ? ?
N(1) C(2) C(3) 178.1(4) ? ? ? ?
N(12) B(10) N(22) 111.89(24) ? ? ? ?
N(12) B(10) N(32) 110.52(24) ? ? ? ?
N(22) B(10) N(32) 111.00(24) ? ? ? ?
Pt(1) N(11) N(12) 121.49(18) ? ? ? ?
Pt(1) N(11) C(15) 130.66(21) ? ? ? ?
N(12) N(11) C(15) 107.80(23) ? ? ? ?
B(10) N(12) N(11) 124.40(23) ? ? ? ?
B(10) N(12) C(13) 127.12(25) ? ? ? ?
N(11) N(12) C(13) 108.42(24) ? ? ? ?
N(12) C(13) C(14) 108.1(3) ? ? ? ?
N(12) C(13) C(16) 123.7(3) ? ? ? ?
C(14) C(13) C(16) 128.1(3) ? ? ? ?
C(13) C(14) C(15) 106.8(3) ? ? ? ?
N(11) C(15) C(14) 108.9(3) ? ? ? ?
N(11) C(15) C(17) 122.1(3) ? ? ? ?
C(14) C(15) C(17) 129.1(3) ? ? ? ?
Pt(1) N(21) N(22) 118.39(18) ? ? ? ?
Pt(1) N(21) C(25) 133.31(21) ? ? ? ?
N(22) N(21) C(25) 107.04(24) ? ? ? ?
B(10) N(22) N(21) 122.52(24) ? ? ? ?
B(10) N(22) C(23) 127.5(3) ? ? ? ?
N(21) N(22) C(23) 109.28(24) ? ? ? ?
N(22) C(23) C(24) 108.0(3) ? ? ? ?
N(22) C(23) C(26) 123.1(3) ? ? ? ?
C(24) C(23) C(26) 128.9(3) ? ? ? ?
C(23) C(24) C(25) 105.9(3) ? ? ? ?
N(21) C(25) C(24) 109.8(3) ? ? ? ?
N(21) C(25) C(27) 122.0(3) ? ? ? ?
C(24) C(25) C(27) 128.2(3) ? ? ? ?
N(32) N(31) C(35) 111.2(3) ? ? ? ?
B(10) N(32) N(31) 123.57(23) ? ? ? ?
B(10) N(32) C(33) 129.6(3) ? ? ? ?
N(31) N(32) C(33) 106.80(25) ? ? ? ?
N(32) C(33) C(34) 107.9(3) ? ? ? ?
N(32) C(33) C(36) 123.6(3) ? ? ? ?
C(34) C(33) C(36) 128.5(3) ? ? ? ?
C(33) C(34) C(35) 107.6(3) ? ? ? ?
N(31) C(35) C(34) 106.5(3) ? ? ? ?
N(31) C(35) C(37) 121.8(3) ? ? ? ?
C(34) C(35) C(37) 131.7(3) ? ? ? ?
C(41) B(40) C(51) 108.91(21) ? ? ? ?
C(41) B(40) C(61) 110.52(21) ? ? ? ?
C(41) B(40) C(71) 107.40(21) ? ? ? ?
C(51) B(40) C(61) 110.30(21) ? ? ? ?
C(51) B(40) C(71) 109.75(21) ? ? ? ?
C(61) B(40) C(71) 109.91(22) ? ? ? ?
B(40) C(41) C(42) 121.31(23) ? ? ? ?
B(40) C(41) C(46) 123.20(22) ? ? ? ?
C(42) C(41) C(46) 115.48(23) ? ? ? ?
C(41) C(42) C(43) 122.2(3) ? ? ? ?
C(42) C(43) C(44) 120.9(3) ? ? ? ?
C(42) C(43) C(47) 120.2(3) ? ? ? ?
C(44) C(43) C(47) 118.8(3) ? ? ? ?
C(43) C(44) C(45) 118.35(24) ? ? ? ?
C(44) C(45) C(46) 120.81(25) ? ? ? ?
C(44) C(45) C(48) 119.03(24) ? ? ? ?
C(46) C(45) C(48) 120.1(3) ? ? ? ?
C(41) C(46) C(45) 122.24(24) ? ? ? ?
C(43) C(47) F(41) 114.6(5) ? ? ? ?
C(43) C(47) F(42) 110.3(5) ? ? ? ?
C(43) C(47) F(43) 113.1(7) ? ? ? ?
C(43) C(47) F(41a) 116.5(6) ? ? ? ?
C(43) C(47) F(42a) 113.5(5) ? ? ? ?
C(43) C(47) F(43a) 113.0(6) ? ? ? ?
F(41) C(47) F(42) 103.7(6) ? ? ? ?
F(41) C(47) F(43) 127.0(9) ? ? ? ?
F(41) C(47) F(41a) 72.8(11) ? ? ? ?
F(41) C(47) F(42a) 35.6(9) ? ? ? ?
F(41) C(47) F(43a) 110.8(9) ? ? ? ?
F(42) C(47) F(43) 79.8(11) ? ? ? ?
F(42) C(47) F(41a) 32.0(12) ? ? ? ?
F(42) C(47) F(42a) 130.2(7) ? ? ? ?
F(42) C(47) F(43a) 103.4(9) ? ? ? ?
F(43) C(47) F(41a) 104.8(13) ? ? ? ?
F(43) C(47) F(42a) 103.2(11) ? ? ? ?
F(43) C(47) F(43a) 25.7(12) ? ? ? ?
F(41a) C(47) F(42a) 104.3(11) ? ? ? ?
F(41a) C(47) F(43a) 122.3(10) ? ? ? ?
F(42a) C(47) F(43a) 80.3(11) ? ? ? ?
C(45) C(48) F(44) 112.2(3) ? ? ? ?
C(45) C(48) F(45) 112.0(3) ? ? ? ?
C(45) C(48) F(46) 113.40(23) ? ? ? ?
F(44) C(48) F(45) 106.4(3) ? ? ? ?
F(44) C(48) F(46) 106.3(3) ? ? ? ?
F(45) C(48) F(46) 106.1(3) ? ? ? ?
C(47) F(41) F(42) 39.1(4) ? ? ? ?
C(47) F(41) F(41a) 53.4(7) ? ? ? ?
C(47) F(41) F(42a) 75.8(11) ? ? ? ?
C(47) F(41) F(43a) 35.0(5) ? ? ? ?
F(42) F(41) F(41a) 15.4(7) ? ? ? ?
F(42) F(41) F(42a) 107.4(12) ? ? ? ?
F(42) F(41) F(43a) 59.4(6) ? ? ? ?
F(41a) F(41) F(42a) 122.5(14) ? ? ? ?
F(41a) F(41) F(43a) 74.5(9) ? ? ? ?
F(42a) F(41) F(43a) 48.1(11) ? ? ? ?
C(47) F(42) F(41) 37.2(4) ? ? ? ?
C(47) F(42) F(43) 48.0(6) ? ? ? ?
C(47) F(42) F(41a) 68.9(11) ? ? ? ?
C(47) F(42) F(43a) 37.8(6) ? ? ? ?
F(41) F(42) F(43) 74.3(7) ? ? ? ?
F(41) F(42) F(41a) 33.9(11) ? ? ? ?
F(41) F(42) F(43a) 62.0(6) ? ? ? ?
F(43) F(42) F(41a) 107.4(14) ? ? ? ?
F(43) F(42) F(43a) 12.3(7) ? ? ? ?
F(41a) F(42) F(43a) 95.2(14) ? ? ? ?
C(47) F(43) F(42) 52.3(7) ? ? ? ?
C(47) F(43) F(41a) 37.9(7) ? ? ? ?
C(47) F(43) F(42a) 39.7(7) ? ? ? ?
C(47) F(43) F(43a) 82.0(17) ? ? ? ?
F(42) F(43) F(41a) 20.1(7) ? ? ? ?
F(42) F(43) F(42a) 81.3(7) ? ? ? ?
F(42) F(43) F(43a) 129.3(19) ? ? ? ?
F(41a) F(43) F(42a) 61.3(8) ? ? ? ?
F(41a) F(43) F(43a) 109.3(19) ? ? ? ?
F(42a) F(43) F(43a) 48.0(16) ? ? ? ?
C(47) F(41a) F(41) 53.9(7) ? ? ? ?
C(47) F(41a) F(42) 79.0(12) ? ? ? ?
C(47) F(41a) F(43) 37.3(7) ? ? ? ?
C(47) F(41a) F(42a) 38.9(7) ? ? ? ?
F(41) F(41a) F(42) 130.7(15) ? ? ? ?
F(41) F(41a) F(43) 79.1(8) ? ? ? ?
F(41) F(41a) F(42a) 19.1(6) ? ? ? ?
F(42) F(41a) F(43) 52.4(13) ? ? ? ?
F(42) F(41a) F(42a) 111.9(14) ? ? ? ?
F(43) F(41a) F(42a) 59.9(8) ? ? ? ?
C(47) F(42a) F(41) 68.7(10) ? ? ? ?
C(47) F(42a) F(43) 37.1(6) ? ? ? ?
C(47) F(42a) F(41a) 36.8(6) ? ? ? ?
C(47) F(42a) F(43a) 49.1(7) ? ? ? ?
F(41) F(42a) F(43) 97.0(12) ? ? ? ?
F(41) F(42a) F(41a) 38.3(11) ? ? ? ?
F(41) F(42a) F(43a) 111.5(13) ? ? ? ?
F(43) F(42a) F(41a) 58.7(9) ? ? ? ?
F(43) F(42a) F(43a) 14.5(7) ? ? ? ?
F(41a) F(42a) F(43a) 73.2(9) ? ? ? ?
C(47) F(43a) F(41) 34.2(5) ? ? ? ?
C(47) F(43a) F(42) 38.9(5) ? ? ? ?
C(47) F(43a) F(43) 72.3(15) ? ? ? ?
C(47) F(43a) F(42a) 50.5(7) ? ? ? ?
F(41) F(43a) F(42) 58.7(5) ? ? ? ?
F(41) F(43a) F(43) 97.0(17) ? ? ? ?
F(41) F(43a) F(42a) 20.5(6) ? ? ? ?
F(42) F(43a) F(43) 38.4(15) ? ? ? ?
F(42) F(43a) F(42a) 79.1(7) ? ? ? ?
F(43) F(43a) F(42a) 117.5(18) ? ? ? ?
C(48) F(44) F(45) 36.82(16) ? ? ? ?
C(48) F(44) F(46) 36.88(17) ? ? ? ?
F(45) F(44) F(46) 59.91(11) ? ? ? ?
C(48) F(45) F(44) 36.80(16) ? ? ? ?
C(48) F(45) F(46) 36.96(16) ? ? ? ?
F(44) F(45) F(46) 60.00(11) ? ? ? ?
C(48) F(46) F(44) 36.86(16) ? ? ? ?
C(48) F(46) F(45) 36.96(16) ? ? ? ?
F(44) F(46) F(45) 60.09(12) ? ? ? ?
B(40) C(51) C(52) 123.86(25) ? ? ? ?
B(40) C(51) C(56) 120.68(23) ? ? ? ?
C(52) C(51) C(56) 115.3(3) ? ? ? ?
C(51) C(52) C(53) 121.8(3) ? ? ? ?
C(52) C(53) C(54) 121.4(3) ? ? ? ?
C(52) C(53) C(57) 119.9(3) ? ? ? ?
C(54) C(53) C(57) 118.7(3) ? ? ? ?
C(53) C(54) C(55) 118.1(3) ? ? ? ?
C(54) C(55) C(56) 120.5(3) ? ? ? ?
C(54) C(55) C(58) 120.2(3) ? ? ? ?
C(56) C(55) C(58) 119.2(3) ? ? ? ?
C(51) C(56) C(55) 122.9(3) ? ? ? ?
C(53) C(57) F(51) 114.3(3) ? ? ? ?
C(53) C(57) F(52) 113.6(3) ? ? ? ?
C(53) C(57) F(53) 112.5(3) ? ? ? ?
F(51) C(57) F(52) 106.1(4) ? ? ? ?
F(51) C(57) F(53) 102.4(4) ? ? ? ?
F(52) C(57) F(53) 107.2(4) ? ? ? ?
C(55) C(58) F(54) 113.2(3) ? ? ? ?
C(55) C(58) F(55) 112.8(3) ? ? ? ?
C(55) C(58) F(56) 112.0(3) ? ? ? ?
F(54) C(58) F(55) 105.4(3) ? ? ? ?
F(54) C(58) F(56) 107.7(3) ? ? ? ?
F(55) C(58) F(56) 105.1(3) ? ? ? ?
C(57) F(51) F(52) 36.42(22) ? ? ? ?
C(57) F(51) F(53) 38.65(23) ? ? ? ?
F(52) F(51) F(53) 60.76(21) ? ? ? ?
C(57) F(52) F(51) 37.51(24) ? ? ? ?
C(57) F(52) F(53) 36.81(24) ? ? ? ?
F(51) F(52) F(53) 58.84(16) ? ? ? ?
C(57) F(53) F(51) 38.97(23) ? ? ? ?
C(57) F(53) F(52) 36.03(22) ? ? ? ?
F(51) F(53) F(52) 60.40(19) ? ? ? ?
C(58) F(54) F(55) 37.21(18) ? ? ? ?
C(58) F(54) F(56) 36.07(20) ? ? ? ?
F(55) F(54) F(56) 59.26(13) ? ? ? ?
C(58) F(55) F(54) 37.35(18) ? ? ? ?
C(58) F(55) F(56) 37.44(20) ? ? ? ?
F(54) F(55) F(56) 61.11(14) ? ? ? ?
C(58) F(56) F(54) 36.22(18) ? ? ? ?
C(58) F(56) F(55) 37.45(19) ? ? ? ?
F(54) F(56) F(55) 59.64(13) ? ? ? ?
B(40) C(61) C(62) 119.78(23) ? ? ? ?
B(40) C(61) C(66) 124.78(23) ? ? ? ?
C(62) C(61) C(66) 115.40(25) ? ? ? ?
C(61) C(62) C(63) 121.9(3) ? ? ? ?
C(62) C(63) C(64) 121.3(3) ? ? ? ?
C(62) C(63) C(67) 118.9(3) ? ? ? ?
C(64) C(63) C(67) 119.8(3) ? ? ? ?
C(63) C(64) C(65) 118.0(3) ? ? ? ?
C(64) C(65) C(66) 121.2(3) ? ? ? ?
C(64) C(65) C(68) 118.1(3) ? ? ? ?
C(66) C(65) C(68) 120.7(3) ? ? ? ?
C(61) C(66) C(65) 122.27(25) ? ? ? ?
C(63) C(67) F(61) 112.5(3) ? ? ? ?
C(63) C(67) F(62) 112.7(3) ? ? ? ?
C(63) C(67) F(63) 114.2(3) ? ? ? ?
F(61) C(67) F(62) 103.9(3) ? ? ? ?
F(61) C(67) F(63) 107.3(3) ? ? ? ?
F(62) C(67) F(63) 105.5(3) ? ? ? ?
C(65) C(68) F(64) 113.0(3) ? ? ? ?
C(65) C(68) F(65) 113.2(3) ? ? ? ?
C(65) C(68) F(66) 113.8(3) ? ? ? ?
F(64) C(68) F(65) 108.4(3) ? ? ? ?
F(64) C(68) F(66) 104.0(3) ? ? ? ?
F(65) C(68) F(66) 103.7(3) ? ? ? ?
C(67) F(61) F(62) 38.03(20) ? ? ? ?
C(67) F(61) F(63) 36.06(20) ? ? ? ?
F(62) F(61) F(63) 59.69(16) ? ? ? ?
C(67) F(62) F(61) 38.10(21) ? ? ? ?
C(67) F(62) F(63) 36.99(19) ? ? ? ?
F(61) F(62) F(63) 60.95(17) ? ? ? ?
C(67) F(63) F(61) 36.68(22) ? ? ? ?
C(67) F(63) F(62) 37.55(20) ? ? ? ?
F(61) F(63) F(62) 59.35(15) ? ? ? ?
C(68) F(64) F(65) 35.89(19) ? ? ? ?
C(68) F(64) F(66) 38.63(19) ? ? ? ?
F(65) F(64) F(66) 59.45(14) ? ? ? ?
C(68) F(65) F(64) 35.74(20) ? ? ? ?
C(68) F(65) F(66) 38.72(19) ? ? ? ?
F(64) F(65) F(66) 59.50(15) ? ? ? ?
C(68) F(66) F(64) 37.33(19) ? ? ? ?
C(68) F(66) F(65) 37.58(18) ? ? ? ?
F(64) F(66) F(65) 61.06(17) ? ? ? ?
B(40) C(71) C(72) 120.98(24) ? ? ? ?
B(40) C(71) C(76) 123.4(3) ? ? ? ?
C(72) C(71) C(76) 115.1(3) ? ? ? ?
C(71) C(72) C(73) 122.5(3) ? ? ? ?
C(72) C(73) C(74) 120.5(3) ? ? ? ?
C(72) C(73) C(77) 119.4(3) ? ? ? ?
C(74) C(73) C(77) 120.0(3) ? ? ? ?
C(73) C(74) C(75) 118.3(3) ? ? ? ?
C(74) C(75) C(76) 121.2(3) ? ? ? ?
C(74) C(75) C(78) 120.1(3) ? ? ? ?
C(76) C(75) C(78) 118.6(3) ? ? ? ?
C(71) C(76) C(75) 122.3(3) ? ? ? ?
C(73) C(77) F(71) 115.9(4) ? ? ? ?
C(73) C(77) F(72) 112.5(5) ? ? ? ?
C(73) C(77) F(73) 118.3(5) ? ? ? ?
C(73) C(77) F(71a) 108.0(5) ? ? ? ?
C(73) C(77) F(72a) 109.8(5) ? ? ? ?
C(73) C(77) F(73a) 116.2(5) ? ? ? ?
F(71) C(77) F(72) 99.1(10) ? ? ? ?
F(71) C(77) F(73) 103.4(9) ? ? ? ?
F(71) C(77) F(71a) 51.0(13) ? ? ? ?
F(71) C(77) F(72a) 132.3(6) ? ? ? ?
F(71) C(77) F(73a) 57.9(16) ? ? ? ?
F(72) C(77) F(73) 105.5(10) ? ? ? ?
F(72) C(77) F(71a) 137.8(7) ? ? ? ?
F(72) C(77) F(72a) 74.8(10) ? ? ? ?
F(72) C(77) F(73a) 43.5(15) ? ? ? ?
F(73) C(77) F(71a) 63.4(14) ? ? ? ?
F(73) C(77) F(72a) 39.3(11) ? ? ? ?
F(73) C(77) F(73a) 124.9(7) ? ? ? ?
F(71a) C(77) F(72a) 102.6(13) ? ? ? ?
F(71a) C(77) F(73a) 106.8(17) ? ? ? ?
F(72a) C(77) F(73a) 112.5(12) ? ? ? ?
C(75) C(78) F(74) 113.9(3) ? ? ? ?
C(75) C(78) F(75) 113.6(4) ? ? ? ?
C(75) C(78) F(76) 112.2(3) ? ? ? ?
F(74) C(78) F(75) 104.9(4) ? ? ? ?
F(74) C(78) F(76) 110.1(5) ? ? ? ?
F(75) C(78) F(76) 101.1(3) ? ? ? ?
C(77) F(71) F(72) 41.3(5) ? ? ? ?
C(77) F(71) F(73) 37.9(5) ? ? ? ?
C(77) F(71) F(71a) 64.9(9) ? ? ? ?
C(77) F(71) F(73a) 56.7(8) ? ? ? ?
F(72) F(71) F(73) 62.3(7) ? ? ? ?
F(72) F(71) F(71a) 100.3(10) ? ? ? ?
F(72) F(71) F(73a) 18.9(8) ? ? ? ?
F(73) F(71) F(71a) 39.5(10) ? ? ? ?
F(73) F(71) F(73a) 81.2(9) ? ? ? ?
F(71a) F(71) F(73a) 118.9(12) ? ? ? ?
C(77) F(72) F(71) 39.7(5) ? ? ? ?
C(77) F(72) F(73) 36.2(5) ? ? ? ?
C(77) F(72) F(72a) 51.4(6) ? ? ? ?
C(77) F(72) F(73a) 60.0(8) ? ? ? ?
F(71) F(72) F(73) 59.2(7) ? ? ? ?
F(71) F(72) F(72a) 81.5(7) ? ? ? ?
F(71) F(72) F(73a) 24.3(9) ? ? ? ?
F(73) F(72) F(72a) 22.7(6) ? ? ? ?
F(73) F(72) F(73a) 83.5(11) ? ? ? ?
F(72a) F(72) F(73a) 105.7(11) ? ? ? ?
C(77) F(73) F(71) 38.7(5) ? ? ? ?
C(77) F(73) F(72) 38.3(6) ? ? ? ?
C(77) F(73) F(71a) 59.3(8) ? ? ? ?
C(77) F(73) F(72a) 71.8(9) ? ? ? ?
C(77) F(73) F(73a) 26.5(4) ? ? ? ?
F(71) F(73) F(72) 58.5(6) ? ? ? ?
F(71) F(73) F(71a) 31.7(9) ? ? ? ?
F(71) F(73) F(72a) 103.4(11) ? ? ? ?
F(71) F(73) F(73a) 33.0(9) ? ? ? ?
F(72) F(73) F(71a) 89.1(9) ? ? ? ?
F(72) F(73) F(72a) 45.7(10) ? ? ? ?
F(72) F(73) F(73a) 25.5(8) ? ? ? ?
F(71a) F(73) F(72a) 130.9(12) ? ? ? ?
F(71a) F(73) F(73a) 64.0(11) ? ? ? ?
F(72a) F(73) F(73a) 70.8(12) ? ? ? ?
C(77) F(71a) F(71) 64.1(8) ? ? ? ?
C(77) F(71a) F(73) 57.3(8) ? ? ? ?
C(77) F(71a) F(72a) 38.6(7) ? ? ? ?
C(77) F(71a) F(73a) 34.7(8) ? ? ? ?
F(71) F(71a) F(73) 108.9(10) ? ? ? ?
F(71) F(71a) F(72a) 93.2(9) ? ? ? ?
F(71) F(71a) F(73a) 31.8(9) ? ? ? ?
F(73) F(71a) F(72a) 18.8(7) ? ? ? ?
F(73) F(71a) F(73a) 78.6(9) ? ? ? ?
F(72a) F(71a) F(73a) 61.7(8) ? ? ? ?
C(77) F(72a) F(72) 53.7(7) ? ? ? ?
C(77) F(72a) F(73) 69.0(8) ? ? ? ?
C(77) F(72a) F(71a) 38.8(7) ? ? ? ?
C(77) F(72a) F(73a) 32.1(6) ? ? ? ?
F(72) F(72a) F(73) 111.5(11) ? ? ? ?
F(72) F(72a) F(71a) 84.6(8) ? ? ? ?
F(72) F(72a) F(73a) 26.1(8) ? ? ? ?
F(73) F(72a) F(71a) 30.3(9) ? ? ? ?
F(73) F(72a) F(73a) 86.0(11) ? ? ? ?
F(71a) F(72a) F(73a) 58.5(10) ? ? ? ?
C(77) F(73a) F(71) 65.4(11) ? ? ? ?
C(77) F(73a) F(72) 76.6(13) ? ? ? ?
C(77) F(73a) F(73) 28.6(4) ? ? ? ?
C(77) F(73a) F(71a) 38.5(9) ? ? ? ?
C(77) F(73a) F(72a) 35.4(7) ? ? ? ?
F(71) F(73a) F(72) 136.8(12) ? ? ? ?
F(71) F(73a) F(73) 65.8(8) ? ? ? ?
F(71) F(73a) F(71a) 29.3(9) ? ? ? ?
F(71) F(73a) F(72a) 88.7(8) ? ? ? ?
F(72) F(73a) F(73) 71.0(10) ? ? ? ?
F(72) F(73a) F(71a) 107.9(12) ? ? ? ?
F(72) F(73a) F(72a) 48.1(10) ? ? ? ?
F(73) F(73a) F(71a) 37.4(9) ? ? ? ?
F(73) F(73a) F(72a) 23.2(7) ? ? ? ?
F(71a) F(73a) F(72a) 59.7(9) ? ? ? ?
C(78) F(74) F(75) 38.9(3) ? ? ? ?
C(78) F(74) F(76) 35.5(3) ? ? ? ?
F(75) F(74) F(76) 58.59(17) ? ? ? ?
C(78) F(75) F(74) 36.2(3) ? ? ? ?
C(78) F(75) F(76) 38.63(25) ? ? ? ?
F(74) F(75) F(76) 61.5(3) ? ? ? ?
C(78) F(76) F(74) 34.4(3) ? ? ? ?
C(78) F(76) F(75) 40.23(22) ? ? ? ?
F(74) F(76) F(75) 59.91(24) ? ? ? ?

loop_
_geom_bond_atom_site_label_1
_geom_bond_atom_site_label_2
_geom_bond_distance
_geom_bond_site_symmetry_1
_geom_bond_site_symmetry_2
_geom_bond_publ_flag
Pt(1) N(1) 1.968(3) ? ? ?
Pt(1) N(11) 1.9845(24) ? ? ?
Pt(1) N(21) 2.133(3) ? ? ?
N(1) C(2) 1.124(4) ? ? ?
C(2) C(3) 1.458(5) ? ? ?
B(10) N(12) 1.534(4) ? ? ?
B(10) N(22) 1.541(4) ? ? ?
B(10) N(32) 1.575(4) ? ? ?
N(11) N(12) 1.380(3) ? ? ?
N(11) C(15) 1.346(4) ? ? ?
N(12) C(13) 1.353(4) ? ? ?
C(13) C(14) 1.382(5) ? ? ?
C(13) C(16) 1.479(5) ? ? ?
C(14) C(15) 1.381(5) ? ? ?
C(15) C(17) 1.490(5) ? ? ?
N(21) N(22) 1.369(3) ? ? ?
N(21) C(25) 1.336(4) ? ? ?
N(22) C(23) 1.354(4) ? ? ?
C(23) C(24) 1.375(5) ? ? ?
C(23) C(26) 1.485(5) ? ? ?
C(24) C(25) 1.391(5) ? ? ?
C(25) C(27) 1.495(5) ? ? ?
N(31) N(32) 1.348(4) ? ? ?
N(31) C(35) 1.337(4) ? ? ?
N(32) C(33) 1.348(4) ? ? ?
C(33) C(34) 1.390(5) ? ? ?
C(33) C(36) 1.490(5) ? ? ?
C(34) C(35) 1.365(5) ? ? ?
C(35) C(37) 1.491(5) ? ? ?
B(40) C(41) 1.652(4) ? ? ?
B(40) C(51) 1.644(4) ? ? ?
B(40) C(61) 1.643(4) ? ? ?
B(40) C(71) 1.637(4) ? ? ?
C(41) C(42) 1.405(4) ? ? ?
C(41) C(46) 1.405(4) ? ? ?
C(42) C(43) 1.393(4) ? ? ?
C(43) C(44) 1.383(4) ? ? ?
C(43) C(47) 1.496(4) ? ? ?
C(44) C(45) 1.381(4) ? ? ?
C(45) C(46) 1.396(4) ? ? ?
C(45) C(48) 1.502(4) ? ? ?
C(47) F(41) 1.274(9) ? ? ?
C(47) F(42) 1.331(8) ? ? ?
C(47) F(43) 1.250(10) ? ? ?
C(47) F(41a) 1.265(11) ? ? ?
C(47) F(42a) 1.326(12) ? ? ?
C(47) F(43a) 1.299(11) ? ? ?
C(48) F(44) 1.330(4) ? ? ?
C(48) F(45) 1.331(4) ? ? ?
C(48) F(46) 1.331(4) ? ? ?
F(41) F(42) 2.049(12) ? ? ?
F(41) F(41a) 1.506(22) ? ? ?
F(41) F(42a) 0.796(20) ? ? ?
F(41) F(43a) 2.117(16) ? ? ?
F(42) F(43) 1.656(22) ? ? ?
F(42) F(41a) 0.720(24) ? ? ?
F(42) F(43a) 2.064(17) ? ? ?
F(43) F(41a) 1.993(21) ? ? ?
F(43) F(42a) 2.019(19) ? ? ?
F(43) F(43a) 0.57(3) ? ? ?
F(41a) F(42a) 2.047(21) ? ? ?
F(42a) F(43a) 1.692(21) ? ? ?
F(44) F(45) 2.130(3) ? ? ?
F(44) F(46) 2.128(3) ? ? ?
F(45) F(46) 2.127(3) ? ? ?
C(51) C(52) 1.406(4) ? ? ?
C(51) C(56) 1.399(4) ? ? ?
C(52) C(53) 1.393(4) ? ? ?
C(53) C(54) 1.377(5) ? ? ?
C(53) C(57) 1.503(4) ? ? ?
C(54) C(55) 1.386(4) ? ? ?
C(55) C(56) 1.388(4) ? ? ?
C(55) C(58) 1.497(5) ? ? ?
C(57) F(51) 1.326(5) ? ? ?
C(57) F(52) 1.293(5) ? ? ?
C(57) F(53) 1.317(5) ? ? ?
C(58) F(54) 1.334(4) ? ? ?
C(58) F(55) 1.329(4) ? ? ?
C(58) F(56) 1.329(5) ? ? ?
F(51) F(52) 2.093(5) ? ? ?
F(51) F(53) 2.060(5) ? ? ?
F(52) F(53) 2.100(6) ? ? ?
F(54) F(55) 2.119(3) ? ? ?
F(54) F(56) 2.150(4) ? ? ?
F(55) F(56) 2.111(4) ? ? ?
C(61) C(62) 1.412(4) ? ? ?
C(61) C(66) 1.403(4) ? ? ?
C(62) C(63) 1.393(4) ? ? ?
C(63) C(64) 1.375(4) ? ? ?
C(63) C(67) 1.497(4) ? ? ?
C(64) C(65) 1.390(4) ? ? ?
C(65) C(66) 1.384(4) ? ? ?
C(65) C(68) 1.498(4) ? ? ?
C(67) F(61) 1.328(5) ? ? ?
C(67) F(62) 1.326(5) ? ? ?
C(67) F(63) 1.309(4) ? ? ?
C(68) F(64) 1.302(4) ? ? ?
C(68) F(65) 1.307(4) ? ? ?
C(68) F(66) 1.340(4) ? ? ?
F(61) F(62) 2.090(4) ? ? ?
F(61) F(63) 2.123(5) ? ? ?
F(62) F(63) 2.097(4) ? ? ?
F(64) F(65) 2.116(5) ? ? ?
F(64) F(66) 2.083(4) ? ? ?
F(65) F(66) 2.082(4) ? ? ?
C(71) C(72) 1.410(4) ? ? ?
C(71) C(76) 1.398(4) ? ? ?
C(72) C(73) 1.394(4) ? ? ?
C(73) C(74) 1.380(5) ? ? ?
C(73) C(77) 1.496(5) ? ? ?
C(74) C(75) 1.377(5) ? ? ?
C(75) C(76) 1.393(4) ? ? ?
C(75) C(78) 1.491(5) ? ? ?
C(77) F(71) 1.302(8) ? ? ?
C(77) F(72) 1.344(10) ? ? ?
C(77) F(73) 1.281(8) ? ? ?
C(77) F(71a) 1.310(9) ? ? ?
C(77) F(72a) 1.304(9) ? ? ?
C(77) F(73a) 1.196(9) ? ? ?
C(78) F(74) 1.256(5) ? ? ?
C(78) F(75) 1.333(5) ? ? ?
C(78) F(76) 1.289(6) ? ? ?
F(71) F(72) 2.014(14) ? ? ?
F(71) F(73) 2.028(15) ? ? ?
F(71) F(71a) 1.13(3) ? ? ?
F(71) F(73a) 1.21(3) ? ? ?
F(72) F(73) 2.091(17) ? ? ?
F(72) F(72a) 1.609(21) ? ? ?
F(72) F(73a) 0.95(3) ? ? ?
F(73) F(71a) 1.36(3) ? ? ?
F(73) F(72a) 0.869(24) ? ? ?
F(73) F(73a) 2.197(11) ? ? ?
F(71a) F(72a) 2.040(20) ? ? ?
F(71a) F(73a) 2.014(24) ? ? ?
F(72a) F(73a) 2.080(17) ? ? ?
F(74) F(75) 2.053(6) ? ? ?
F(74) F(76) 2.086(7) ? ? ?
F(75) F(76) 2.025(4) ? ? ?

loop_
_geom_contact_atom_site_label_1
_geom_contact_atom_site_label_2
_geom_contact_distance
_geom_contact_site_symmetry_1
_geom_contact_site_symmetry_2
_geom_contact_publ_flag
? ? ? ? ? ?

loop_
_geom_torsion_atom_site_label_1
_geom_torsion_atom_site_label_2
_geom_torsion_atom_site_label_3
_geom_torsion_atom_site_label_4
_geom_torsion
_geom_torsion_site_symmetry_1
_geom_torsion_site_symmetry_2
_geom_torsion_site_symmetry_3
_geom_torsion_site_symmetry_4
_geom_torsion_publ_flag
? ? ? ? ? ? ? ? ? ?
